data_1507658
loop_
_publ_author_name
'Shomura, Ryo'
'Sugiyasu, Kazunori'
'Yasuda, Takeshi'
'Sato, Akira'
'Takeuchi, Masayuki'

_publ_section_title
;
 Electrochemical Generation and Spectroscopic Characterization of Charge
 Carriers within Isolated Planar Polythiophene
;
_journal_issue 9
_journal_name_full Macromolecules
_journal_page_first 3759
_journal_paper_doi 10.1021/ma300373n
_journal_volume 45
_journal_year 2012
_chemical_formula_sum 'C44 H42 O8 S4'
_chemical_formula_weight 827.02
_chemical_name_systematic
;
 ?
;
_space_group_IT_number 14
_symmetry_space_group_name_Hall '-P 2ybc'
_symmetry_space_group_name_H-M 'P 1 21/c 1'
_atom_sites_solution_hydrogens geom
_atom_sites_solution_primary direct
_atom_sites_solution_secondary difmap
_audit_creation_method SHELXL-97
_cell_angle_alpha 90.00
_cell_angle_beta 106.164(12)
_cell_angle_gamma 90.00
_cell_formula_units_Z 2
_cell_length_a 11.705(7)
_cell_length_b 17.580(11)
_cell_length_c 10.318(6)
_cell_measurement_temperature 453(2)
_cell_volume 2039(2)
_computing_structure_refinement 'SHELXL-97 (Sheldrick, 1997)'
_diffrn_ambient_temperature 453(2)
_diffrn_measured_fraction_theta_full 0.921
_diffrn_measured_fraction_theta_max 0.921
_diffrn_radiation_monochromator graphite
_diffrn_radiation_source 'fine-focus sealed tube'
_diffrn_radiation_type MoK\a
_diffrn_radiation_wavelength 0.71073
_diffrn_reflns_av_R_equivalents 0.1379
_diffrn_reflns_av_sigmaI/netI 0.1846
_diffrn_reflns_limit_h_max 14
_diffrn_reflns_limit_h_min -14
_diffrn_reflns_limit_k_max 21
_diffrn_reflns_limit_k_min -22
_diffrn_reflns_limit_l_max 12
_diffrn_reflns_limit_l_min -13
_diffrn_reflns_number 15559
_diffrn_reflns_theta_full 27.04
_diffrn_reflns_theta_max 27.04
_diffrn_reflns_theta_min 2.15
_exptl_absorpt_coefficient_mu 0.286
_exptl_crystal_density_diffrn 1.347
_exptl_crystal_density_method 'not measured'
_exptl_crystal_F_000 868
_refine_diff_density_max 0.400
_refine_diff_density_min -0.428
_refine_diff_density_rms 0.072
_refine_ls_extinction_method none
_refine_ls_goodness_of_fit_ref 0.967
_refine_ls_hydrogen_treatment mixed
_refine_ls_matrix_type full
_refine_ls_number_parameters 253
_refine_ls_number_reflns 4113
_refine_ls_number_restraints 0
_refine_ls_restrained_S_all 0.967
_refine_ls_R_factor_all 0.1805
_refine_ls_R_factor_gt 0.0767
_refine_ls_shift/su_max 0.001
_refine_ls_shift/su_mean 0.000
_refine_ls_structure_factor_coef Fsqd
_refine_ls_weighting_details 'calc w=1/[\s^2^(Fo^2^)+(0.0624P)^2^+0.0000P] where P=(Fo^2^+2Fc^2^)/3'
_refine_ls_weighting_scheme calc
_refine_ls_wR_factor_gt 0.1305
_refine_ls_wR_factor_ref 0.1583
_reflns_number_gt 2013
_reflns_number_total 4113
_reflns_threshold_expression >2sigma(I)
_cod_data_source_file ma300373n_si_003.cif
_cod_data_source_block s0468a
_cod_database_code 1507658

loop_
_symmetry_equiv_pos_as_xyz
'x, y, z'
'-x, y+1/2, -z+1/2'
'-x, -y, -z'
'x, -y-1/2, z-1/2'

loop_
_atom_site_label
_atom_site_type_symbol
_atom_site_fract_x
_atom_site_fract_y
_atom_site_fract_z
_atom_site_U_iso_or_equiv
_atom_site_adp_type
_atom_site_occupancy
_atom_site_symmetry_multiplicity
_atom_site_calc_flag
_atom_site_refinement_flags
S1 S 0.32389(9) 0.00987(6) 0.34823(11) 0.0263(3) Uani 1 1 d .
S2 S 0.08571(10) 0.06363(7) 0.10993(12) 0.0381(4) Uani 1 1 d .
O1 O 0.2823(3) 0.23953(16) 0.1023(3) 0.0354(8) Uani 1 1 d .
O2 O 0.0498(3) 0.25381(17) -0.0891(3) 0.0388(8) Uani 1 1 d .
O3 O 0.5473(3) 0.16279(16) 0.6687(3) 0.0342(8) Uani 1 1 d .
O4 O 0.6912(3) 0.09286(18) 0.3093(3) 0.0422(9) Uani 1 1 d .
C5 C 0.1968(4) 0.1850(2) 0.0851(4) 0.0259(11) Uani 1 1 d .
C6 C 0.4242(4) 0.1337(2) 0.3097(4) 0.0238(10) Uani 1 1 d .
H6 H 0.4396 0.1800 0.2743 0.029 Uiso 1 1 calc R
C7 C 0.3201(4) 0.0952(2) 0.2622(4) 0.0202(10) Uani 1 1 d .
C8 C 0.6240(4) 0.1319(2) 0.4895(4) 0.0271(11) Uani 1 1 d .
C9 C 0.4688(4) 0.0272(2) 0.4498(4) 0.0218(10) Uani 1 1 d .
C10 C 0.5067(4) 0.0970(2) 0.4177(4) 0.0230(10) Uani 1 1 d .
C11 C 0.6418(4) 0.1653(2) 0.6163(5) 0.0315(12) Uani 1 1 d .
C12 C 0.2146(4) 0.1184(2) 0.1583(4) 0.0241(11) Uani 1 1 d .
C13 C 0.7169(4) 0.1290(2) 0.4315(5) 0.0335(12) Uani 1 1 d .
C14 C 0.0832(4) 0.1918(3) -0.0069(4) 0.0306(11) Uani 1 1 d .
C15 C 0.4619(5) 0.1438(3) 0.8526(5) 0.0486(15) Uani 1 1 d .
H15A H 0.3989 0.1782 0.8062 0.058 Uiso 1 1 calc R
H15B H 0.4763 0.1525 0.9487 0.058 Uiso 1 1 calc R
C16 C 0.7511(5) 0.1973(3) 0.6822(5) 0.0412(13) Uani 1 1 d .
H16 H 0.7633 0.2197 0.7666 0.049 Uiso 1 1 calc R
C17 C 0.8270(4) 0.1605(3) 0.4965(5) 0.0483(14) Uani 1 1 d .
H17 H 0.8897 0.1582 0.4576 0.058 Uiso 1 1 calc R
C18 C 0.8413(5) 0.1952(3) 0.6200(6) 0.0522(15) Uani 1 1 d .
H18 H 0.9138 0.2179 0.6625 0.063 Uiso 1 1 calc R
C19 C 0.0125(4) 0.1307(3) -0.0070(5) 0.0400(13) Uani 1 1 d .
H19 H -0.0648 0.1255 -0.0622 0.048 Uiso 1 1 calc R
C20 C 0.5733(5) 0.1646(3) 0.8141(5) 0.0436(14) Uani 1 1 d .
H20A H 0.5997 0.2150 0.8474 0.052 Uiso 1 1 calc R
H20B H 0.6363 0.1287 0.8539 0.052 Uiso 1 1 calc R
C21 C 0.7856(4) 0.0751(3) 0.2523(5) 0.0530(15) Uani 1 1 d .
H21A H 0.8445 0.0438 0.3142 0.064 Uiso 1 1 calc R
H21B H 0.8240 0.1215 0.2352 0.064 Uiso 1 1 calc R
C22 C 0.4175(4) 0.0626(3) 0.8218(5) 0.0442(14) Uani 1 1 d .
H22A H 0.4795 0.0273 0.8672 0.053 Uiso 1 1 calc R
H22B H 0.3993 0.0535 0.7255 0.053 Uiso 1 1 calc R
C23 C 0.7343(5) 0.0334(3) 0.1236(5) 0.0577(16) Uani 1 1 d .
H23A H 0.7933 0.0334 0.0736 0.069 Uiso 1 1 calc R
H23B H 0.6666 0.0623 0.0709 0.069 Uiso 1 1 calc R
C24 C 0.2498(6) 0.2977(3) 0.0062(7) 0.089(2) Uani 1 1 d .
H24A H 0.2847 0.3444 0.0498 0.107 Uiso 1 1 calc R
H24B H 0.2883 0.2869 -0.0638 0.107 Uiso 1 1 calc R
C26 C 0.3063(5) 0.0486(3) 0.8685(6) 0.0584(16) Uani 1 1 d .
H26A H 0.2411 0.0762 0.8081 0.070 Uiso 1 1 calc R
H26B H 0.3197 0.0711 0.9573 0.070 Uiso 1 1 calc R
C27 C 0.1360(5) 0.3124(4) -0.0554(8) 0.106(3) Uani 1 1 d .
H27A H 0.1339 0.3389 -0.1385 0.127 Uiso 1 1 calc R
H27B H 0.1089 0.3483 0.0012 0.127 Uiso 1 1 calc R

loop_
_atom_site_aniso_label
_atom_site_aniso_U_11
_atom_site_aniso_U_22
_atom_site_aniso_U_33
_atom_site_aniso_U_23
_atom_site_aniso_U_13
_atom_site_aniso_U_12
S1 0.0240(6) 0.0212(6) 0.0298(6) 0.0041(5) 0.0013(5) -0.0007(5)
S2 0.0303(7) 0.0310(7) 0.0453(8) 0.0053(6) -0.0023(6) -0.0051(6)
O1 0.0308(19) 0.0304(18) 0.0385(19) 0.0141(15) -0.0010(15) -0.0044(15)
O2 0.034(2) 0.0327(19) 0.0428(19) 0.0149(16) -0.0001(16) 0.0044(16)
O3 0.043(2) 0.0303(18) 0.0259(18) -0.0014(14) 0.0045(16) 0.0016(16)
O4 0.032(2) 0.057(2) 0.039(2) 0.0009(17) 0.0132(17) -0.0076(17)
C5 0.027(3) 0.027(3) 0.024(2) 0.002(2) 0.007(2) 0.000(2)
C6 0.029(3) 0.018(2) 0.025(2) 0.0074(19) 0.008(2) 0.000(2)
C7 0.024(3) 0.018(2) 0.020(2) -0.0017(18) 0.0072(19) 0.0004(19)
C8 0.028(3) 0.016(2) 0.033(3) 0.009(2) 0.003(2) -0.002(2)
C9 0.027(3) 0.015(2) 0.024(2) -0.0002(18) 0.0073(19) 0.0010(19)
C10 0.026(3) 0.021(2) 0.025(2) -0.0030(19) 0.011(2) -0.002(2)
C11 0.032(3) 0.021(2) 0.038(3) 0.009(2) 0.004(2) 0.000(2)
C12 0.027(3) 0.026(3) 0.019(2) -0.003(2) 0.006(2) 0.005(2)
C13 0.033(3) 0.030(3) 0.034(3) 0.013(2) 0.002(2) -0.005(2)
C14 0.030(3) 0.030(3) 0.030(3) 0.003(2) 0.006(2) 0.006(2)
C15 0.071(4) 0.039(3) 0.037(3) -0.005(2) 0.016(3) 0.014(3)
C16 0.046(3) 0.033(3) 0.034(3) 0.005(2) -0.006(3) -0.012(3)
C17 0.036(3) 0.055(4) 0.050(4) 0.014(3) 0.005(3) -0.013(3)
C18 0.039(4) 0.053(4) 0.053(4) 0.011(3) -0.006(3) -0.026(3)
C19 0.035(3) 0.038(3) 0.038(3) 0.003(2) -0.004(2) 0.003(2)
C20 0.060(4) 0.031(3) 0.035(3) -0.008(2) 0.005(3) 0.002(3)
C21 0.040(3) 0.064(4) 0.060(4) 0.009(3) 0.023(3) -0.005(3)
C22 0.056(4) 0.044(3) 0.037(3) 0.000(3) 0.019(3) 0.010(3)
C23 0.053(4) 0.079(4) 0.055(4) 0.015(3) 0.039(3) 0.004(3)
C24 0.071(5) 0.061(4) 0.099(5) 0.057(4) -0.038(4) -0.024(4)
C26 0.067(4) 0.066(4) 0.054(4) -0.004(3) 0.037(3) 0.010(3)
C27 0.040(4) 0.079(5) 0.173(7) 0.086(5) -0.015(4) -0.013(4)

loop_
_atom_type_symbol
_atom_type_description
_atom_type_scat_dispersion_real
_atom_type_scat_dispersion_imag
_atom_type_scat_source
C C 0.0033 0.0016 'International Tables Vol C Tables 4.2.6.8 and 6.1.1.4'
H H 0.0000 0.0000 'International Tables Vol C Tables 4.2.6.8 and 6.1.1.4'
O O 0.0106 0.0060 'International Tables Vol C Tables 4.2.6.8 and 6.1.1.4'
S S 0.1246 0.1234 'International Tables Vol C Tables 4.2.6.8 and 6.1.1.4'

loop_
_geom_angle_atom_site_label_1
_geom_angle_atom_site_label_2
_geom_angle_atom_site_label_3
_geom_angle
_geom_angle_site_symmetry_1
_geom_angle_site_symmetry_3
C7 S1 C9 92.18(19) . .
C19 S2 C12 92.5(2) . .
C5 O1 C24 112.2(3) . .
C14 O2 C27 111.4(4) . .
C11 O3 C20 116.9(4) . .
C13 O4 C21 119.1(4) . .
O1 C5 C12 122.2(4) . .
O1 C5 C14 123.4(4) . .
C12 C5 C14 114.4(4) . .
C7 C6 C10 113.8(4) . .
C6 C7 C12 128.2(4) . .
C6 C7 S1 110.7(3) . .
C12 C7 S1 121.1(3) . .
C13 C8 C11 119.5(4) . .
C13 C8 C10 119.7(4) . .
C11 C8 C10 120.8(4) . .
C10 C9 C9 129.0(5) . 3_656
C10 C9 S1 109.5(3) . .
C9 C9 S1 121.5(4) 3_656 .
C9 C10 C6 113.7(4) . .
C9 C10 C8 123.9(4) . .
C6 C10 C8 122.3(4) . .
O3 C11 C16 123.9(5) . .
O3 C11 C8 115.7(4) . .
C16 C11 C8 120.4(5) . .
C5 C12 C7 127.8(4) . .
C5 C12 S2 109.0(3) . .
C7 C12 S2 123.2(3) . .
O4 C13 C8 114.8(4) . .
O4 C13 C17 124.4(5) . .
C8 C13 C17 120.8(5) . .
C19 C14 O2 124.1(4) . .
C19 C14 C5 113.3(4) . .
O2 C14 C5 122.6(4) . .
C20 C15 C22 116.2(4) . .
C18 C16 C11 118.7(5) . .
C18 C17 C13 118.6(5) . .
C16 C18 C17 122.0(5) . .
C14 C19 S2 110.8(3) . .
O3 C20 C15 108.7(4) . .
O4 C21 C23 108.1(4) . .
C15 C22 C26 110.9(4) . .
C21 C23 C26 118.1(5) . 3_656
C27 C24 O1 121.1(5) . .
C22 C26 C23 118.3(4) . 3_656
C24 C27 O2 121.7(5) . .

loop_
_geom_bond_atom_site_label_1
_geom_bond_atom_site_label_2
_geom_bond_distance
_geom_bond_site_symmetry_2
S1 C7 1.737(4) .
S1 C9 1.755(4) .
S2 C19 1.733(5) .
S2 C12 1.742(4) .
O1 C5 1.361(5) .
O1 C24 1.402(5) .
O2 C14 1.370(5) .
O2 C27 1.417(6) .
O3 C11 1.361(5) .
O3 C20 1.446(5) .
O4 C13 1.368(5) .
O4 C21 1.423(6) .
C5 C12 1.377(6) .
C5 C14 1.407(6) .
C6 C7 1.361(5) .
C6 C10 1.411(5) .
C7 C12 1.450(5) .
C8 C13 1.380(6) .
C8 C11 1.395(6) .
C8 C10 1.498(6) .
C9 C10 1.376(5) .
C9 C9 1.449(7) 3_656
C11 C16 1.390(6) .
C13 C17 1.391(6) .
C14 C19 1.356(6) .
C15 C20 1.510(7) .
C15 C22 1.522(6) .
C16 C18 1.380(7) .
C17 C18 1.380(7) .
C21 C23 1.489(7) .
C22 C26 1.528(7) .
C23 C26 1.529(7) 3_656
C24 C27 1.331(7) .
C26 C23 1.529(7) 3_656
